data_4027313
loop_
_publ_author_name
'Sonja Geib'
'Susanne C. Martens'
'Ute Zschieschang'
'Florian Lombeck'
'Hubert Wadepohl'
'Hagen Klauk'
'Lutz H. Gade'

_publ_section_title
;
 1,3,6,8-Tetraazapyrenes: Synthesis, Solid-State Structures, and
 Properties as Redox-Active Materials
;
_journal_name_full 'Journal of Organic Chemistry'
_journal_page_first 6107
_journal_page_last 6116
_journal_paper_doi 10.1021/jo300894p
_journal_volume 77
_journal_year 2012
_chemical_formula_sum 'C38 H16 Br4 F10 N4'
_chemical_formula_weight 1038.19
_space_group_IT_number 14
_symmetry_cell_setting monoclinic
_symmetry_Int_Tables_number 14
_symmetry_space_group_name_Hall '-P 2ybc'
_symmetry_space_group_name_H-M 'P 1 21/c 1'
_atom_sites_solution_primary dual
_atom_sites_solution_secondary difmap
_audit_block_code ga_sh19
_audit_creation_method SHELXL-97
_audit_update_record 'Tue Jan 10 13:41:14 CET 2012'
_cell_angle_alpha 90.00
_cell_angle_beta 107.308(6)
_cell_angle_gamma 90.00
_cell_formula_units_Z 2
_cell_length_a 10.572(2)
_cell_length_b 12.965(4)
_cell_length_c 12.987(3)
_cell_measurement_reflns_used 4319
_cell_measurement_temperature 100(2)
_cell_measurement_theta_max 28.85
_cell_measurement_theta_min 2.56
_cell_volume 1699.5(7)
_computing_cell_refinement
;
SAINT (Bruker AXS, 1997-2008). Includes estimated systematic errors
 of the unit cell constants from Monte Carlo simulations.
;
_computing_data_collection 'SMART-5.631 (Bruker AXS, 2003)'
_computing_data_reduction 'SAINT (Bruker AXS, 1997-2008)'
_computing_publication_material 'SHELXL-97 (Sheldrick, 1997)'
_computing_structure_refinement 'SHELXL-97 (Sheldrick, 1997)'
_computing_structure_solution 'SUPERFLIP (Palatinus, 2007-2009)'
_diffrn_ambient_environment 'perfluoro polyether oil'
_diffrn_ambient_temperature 100(2)
_diffrn_detector 'CCD plate'
_diffrn_detector_area_resol_mean 8.19
_diffrn_detector_type CCD-PXL-KAF2
_diffrn_measured_fraction_theta_full 0.996
_diffrn_measured_fraction_theta_max 0.996
_diffrn_measurement_device 'three-circle diffractometer'
_diffrn_measurement_device_type 'Bruker AXS Smart 1000'
_diffrn_measurement_method '\f- and \w-scans'
_diffrn_measurement_specimen_support 'polyimid foil'
_diffrn_radiation_monochromator graphite
_diffrn_radiation_probe x-ray
_diffrn_radiation_type MoK\a
_diffrn_radiation_wavelength 0.71073
_diffrn_reflns_av_R_equivalents 0.1079
_diffrn_reflns_av_sigmaI/netI 0.0628
_diffrn_reflns_limit_h_max 14
_diffrn_reflns_limit_h_min -15
_diffrn_reflns_limit_k_max 18
_diffrn_reflns_limit_k_min 0
_diffrn_reflns_limit_l_max 18
_diffrn_reflns_limit_l_min 0
_diffrn_reflns_number 65782
_diffrn_reflns_theta_full 30.51
_diffrn_reflns_theta_max 30.52
_diffrn_reflns_theta_min 2.02
_diffrn_source 'fine-focus sealed tube (Mo)'
_exptl_absorpt_coefficient_mu 4.830
_exptl_absorpt_correction_T_max 0.746074
_exptl_absorpt_correction_T_min 0.485314
_exptl_absorpt_correction_type multi-scan
_exptl_absorpt_process_details
;
multi-scan from symmetry-related measurements (Blessing 1995)
SADABS (Sheldrick & Bruker AXS, 2004-2008)
;
_exptl_crystal_colour yellow
_exptl_crystal_density_diffrn 2.029
_exptl_crystal_description plate
_exptl_crystal_F_000 1004
_exptl_crystal_recrystallization_method toluene
_exptl_crystal_size_max 0.15
_exptl_crystal_size_mid 0.09
_exptl_crystal_size_min 0.03
_refine_diff_density_max 0.687
_refine_diff_density_min -0.520
_refine_diff_density_rms 0.126
_refine_ls_abs_structure_details 'Flack H D (1983), Acta Cryst. A39, 876-881'
_refine_ls_extinction_method none
_refine_ls_goodness_of_fit_ref 1.190
_refine_ls_matrix_type full
_refine_ls_number_parameters 254
_refine_ls_number_reflns 5183
_refine_ls_number_restraints 0
_refine_ls_restrained_S_all 1.190
_refine_ls_R_factor_all 0.0816
_refine_ls_R_factor_gt 0.0473
_refine_ls_shift/su_max 0.001
_refine_ls_shift/su_mean 0.000
_refine_ls_structure_factor_coef Fsqd
_refine_ls_weighting_details 'calc w=1/[\s^2^(Fo^2^)+(0.0500P)^2^+0.0000P] where P=(Fo^2^+2Fc^2^)/3'
_refine_ls_weighting_scheme calc
_refine_ls_wR_factor_gt 0.1107
_refine_ls_wR_factor_ref 0.1181
_reflns_number_gt 3596
_reflns_number_total 5183
_reflns_threshold_expression >2sigma(I)
_cod_data_source_file jo300894p_si_002_10.cif
_cod_data_source_block ga_sh19_4
_cod_original_sg_symbol_H-M 'P 21/c'
_cod_database_code 4027313
_audit_block_refno 1407
_audit_block_usercomment SH222c

loop_
_symmetry_equiv_pos_as_xyz
'x, y, z'
'-x, y+1/2, -z+1/2'
'-x, -y, -z'
'x, -y-1/2, z-1/2'

loop_
_atom_site_label
_atom_site_type_symbol
_atom_site_fract_x
_atom_site_fract_y
_atom_site_fract_z
_atom_site_U_iso_or_equiv
_atom_site_adp_type
_atom_site_occupancy
_atom_site_symmetry_multiplicity
_atom_site_calc_flag
_atom_site_refinement_flags
Br1 Br 0.83989(4) 0.70815(3) 0.60435(3) 0.02274(11) Uani 1 1 d .
Br2 Br 0.30932(4) 0.27912(3) 0.66103(3) 0.02055(11) Uani 1 1 d .
F1 F 0.5581(2) 0.56831(19) 0.9285(2) 0.0280(6) Uani 1 1 d .
F2 F 0.6847(3) 0.5477(2) 1.1415(2) 0.0344(6) Uani 1 1 d .
F3 F 0.9123(3) 0.4378(2) 1.20769(19) 0.0335(6) Uani 1 1 d .
F4 F 1.0195(2) 0.35555(19) 1.06107(19) 0.0276(6) Uani 1 1 d .
F5 F 0.8983(2) 0.38044(18) 0.84930(18) 0.0247(5) Uani 1 1 d .
N1 N 0.7069(3) 0.5492(2) 0.7102(3) 0.0174(7) Uani 1 1 d .
N2 N 0.5447(3) 0.4257(2) 0.7282(3) 0.0164(7) Uani 1 1 d .
C1 C 0.6454(4) 0.5556(3) 0.6040(3) 0.0169(8) Uani 1 1 d .
C2 C 0.6938(4) 0.6245(3) 0.5366(3) 0.0174(8) Uani 1 1 d .
C3 C 0.3674(4) 0.3694(3) 0.5726(3) 0.0156(7) Uani 1 1 d .
C4 C 0.4833(4) 0.4324(3) 0.6219(3) 0.0168(8) Uani 1 1 d .
C5 C 0.5321(4) 0.4968(3) 0.5560(3) 0.0152(7) Uani 1 1 d .
C11 C 0.6536(4) 0.4844(3) 0.7652(3) 0.0175(8) Uani 1 1 d .
C14 C 0.7243(4) 0.4751(3) 0.8832(3) 0.0166(8) Uani 1 1 d .
C15 C 0.6730(4) 0.5167(3) 0.9601(3) 0.0208(8) Uani 1 1 d .
C16 C 0.7366(4) 0.5067(3) 1.0689(3) 0.0225(9) Uani 1 1 d .
C17 C 0.8535(4) 0.4524(3) 1.1024(3) 0.0235(9) Uani 1 1 d .
C18 C 0.9070(4) 0.4092(3) 1.0286(3) 0.0209(8) Uani 1 1 d .
C19 C 0.8431(4) 0.4214(3) 0.9199(3) 0.0175(8) Uani 1 1 d .
C21 C 0.1706(4) 0.6469(3) 0.4618(4) 0.0257(9) Uani 1 1 d .
C22 C 0.2228(5) 0.6396(4) 0.5723(4) 0.0330(11) Uani 1 1 d .
H22 H 0.1770 0.6006 0.6119 0.040 Uiso 1 1 calc R
C23 C 0.3395(5) 0.6875(4) 0.6265(4) 0.0346(11) Uani 1 1 d .
H23 H 0.3732 0.6814 0.7027 0.042 Uiso 1 1 calc R
C24 C 0.4086(5) 0.7450(3) 0.5704(4) 0.0300(10) Uani 1 1 d .
H24 H 0.4887 0.7790 0.6077 0.036 Uiso 1 1 calc R
C25 C 0.3589(5) 0.7516(3) 0.4599(4) 0.0281(10) Uani 1 1 d .
H25 H 0.4063 0.7892 0.4205 0.034 Uiso 1 1 calc R
C26 C 0.2416(4) 0.7044(3) 0.4059(4) 0.0259(9) Uani 1 1 d .
H26 H 0.2081 0.7108 0.3297 0.031 Uiso 1 1 calc R
C27 C 0.0421(5) 0.5962(4) 0.4001(4) 0.0367(12) Uani 1 1 d .
H27A H 0.0604 0.5277 0.3759 0.055 Uiso 1 1 calc R
H27B H -0.0026 0.6386 0.3373 0.055 Uiso 1 1 calc R
H27C H -0.0149 0.5893 0.4470 0.055 Uiso 1 1 calc R

loop_
_atom_site_aniso_label
_atom_site_aniso_U_11
_atom_site_aniso_U_22
_atom_site_aniso_U_33
_atom_site_aniso_U_23
_atom_site_aniso_U_13
_atom_site_aniso_U_12
Br1 0.0220(2) 0.0253(2) 0.0187(2) 0.00054(16) 0.00248(16) -0.00701(17)
Br2 0.0217(2) 0.0231(2) 0.01644(19) 0.00264(16) 0.00515(15) -0.00524(16)
F1 0.0252(14) 0.0297(13) 0.0295(14) 0.0016(11) 0.0087(11) 0.0088(11)
F2 0.0436(17) 0.0403(15) 0.0231(14) -0.0097(12) 0.0156(13) 0.0017(13)
F3 0.0373(16) 0.0440(16) 0.0133(12) 0.0021(11) -0.0015(11) -0.0035(12)
F4 0.0186(13) 0.0328(14) 0.0255(13) 0.0068(11) -0.0026(10) 0.0045(10)
F5 0.0239(13) 0.0312(13) 0.0185(12) -0.0011(10) 0.0055(10) 0.0054(10)
N1 0.0186(18) 0.0168(15) 0.0153(16) 0.0010(13) 0.0026(13) -0.0015(13)
N2 0.0164(17) 0.0169(15) 0.0139(16) 0.0010(13) 0.0014(13) -0.0004(13)
C1 0.016(2) 0.0157(18) 0.0181(19) 0.0023(15) 0.0045(15) 0.0033(14)
C2 0.0148(19) 0.0187(19) 0.0175(19) 0.0008(15) 0.0030(15) -0.0012(15)
C3 0.0158(19) 0.0147(17) 0.0170(18) 0.0041(15) 0.0057(15) 0.0014(14)
C4 0.018(2) 0.0144(17) 0.0171(19) 0.0009(15) 0.0037(15) 0.0010(15)
C5 0.0149(19) 0.0148(17) 0.0150(18) 0.0021(14) 0.0031(15) -0.0003(14)
C11 0.018(2) 0.0185(18) 0.0140(18) 0.0006(15) 0.0019(16) 0.0030(15)
C14 0.020(2) 0.0155(18) 0.0138(18) 0.0022(14) 0.0043(15) -0.0023(15)
C15 0.022(2) 0.0145(18) 0.025(2) 0.0013(16) 0.0048(17) 0.0016(15)
C16 0.030(2) 0.023(2) 0.0165(19) -0.0060(17) 0.0091(17) -0.0023(17)
C17 0.027(2) 0.028(2) 0.0116(19) 0.0013(16) -0.0001(17) -0.0071(18)
C18 0.020(2) 0.023(2) 0.017(2) 0.0027(16) 0.0016(16) -0.0023(16)
C19 0.019(2) 0.0197(19) 0.0133(18) -0.0013(15) 0.0045(15) -0.0035(15)
C21 0.026(2) 0.022(2) 0.031(2) -0.0083(18) 0.0098(19) 0.0004(17)
C22 0.041(3) 0.029(2) 0.034(3) 0.000(2) 0.018(2) 0.003(2)
C23 0.042(3) 0.033(2) 0.024(2) -0.006(2) 0.003(2) 0.010(2)
C24 0.025(2) 0.024(2) 0.037(3) -0.0106(19) 0.004(2) 0.0037(18)
C25 0.027(2) 0.020(2) 0.040(3) -0.0091(19) 0.015(2) -0.0012(17)
C26 0.028(2) 0.022(2) 0.029(2) -0.0047(18) 0.0110(19) 0.0022(17)
C27 0.030(3) 0.038(3) 0.040(3) -0.008(2) 0.008(2) -0.009(2)

loop_
_atom_type_symbol
_atom_type_description
_atom_type_scat_dispersion_real
_atom_type_scat_dispersion_imag
_atom_type_scat_source
C C 0.0033 0.0016 'International Tables Vol C Tables 4.2.6.8 and 6.1.1.4'
H H 0.0000 0.0000 'International Tables Vol C Tables 4.2.6.8 and 6.1.1.4'
Br Br -0.2901 2.4595 'International Tables Vol C Tables 4.2.6.8 and 6.1.1.4'
F F 0.0171 0.0103 'International Tables Vol C Tables 4.2.6.8 and 6.1.1.4'
N N 0.0061 0.0033 'International Tables Vol C Tables 4.2.6.8 and 6.1.1.4'

loop_
_geom_angle_atom_site_label_1
_geom_angle_atom_site_label_2
_geom_angle_atom_site_label_3
_geom_angle
_geom_angle_site_symmetry_1
_geom_angle_site_symmetry_3
C11 N1 C1 116.0(3) . .
C4 N2 C11 115.6(3) . .
N1 C1 C5 120.9(3) . .
N1 C1 C2 120.7(3) . .
C5 C1 C2 118.5(3) . .
C3 C2 C1 121.1(3) 3_666 .
C3 C2 Br1 121.3(3) 3_666 .
C1 C2 Br1 117.6(3) . .
C2 C3 C4 119.9(3) 3_666 .
C2 C3 Br2 122.0(3) 3_666 .
C4 C3 Br2 118.0(3) . .
N2 C4 C5 120.9(3) . .
N2 C4 C3 120.2(3) . .
C5 C4 C3 118.8(3) . .
C4 C5 C1 118.4(3) . .
C4 C5 C5 120.8(4) . 3_666
C1 C5 C5 120.8(4) . 3_666
N1 C11 N2 128.3(4) . .
N1 C11 C14 116.0(3) . .
N2 C11 C14 115.7(3) . .
C15 C14 C19 117.2(4) . .
C15 C14 C11 121.8(4) . .
C19 C14 C11 121.0(3) . .
F1 C15 C16 118.8(4) . .
F1 C15 C14 119.3(4) . .
C16 C15 C14 121.9(4) . .
F2 C16 C17 120.0(4) . .
F2 C16 C15 120.6(4) . .
C17 C16 C15 119.4(4) . .
F3 C17 C18 119.6(4) . .
F3 C17 C16 119.9(4) . .
C18 C17 C16 120.4(4) . .
F4 C18 C17 120.5(4) . .
F4 C18 C19 120.2(4) . .
C17 C18 C19 119.4(4) . .
F5 C19 C18 118.4(4) . .
F5 C19 C14 119.9(3) . .
C18 C19 C14 121.7(4) . .
C22 C21 C26 117.6(4) . .
C22 C21 C27 122.8(4) . .
C26 C21 C27 119.5(4) . .
C23 C22 C21 121.5(5) . .
C23 C22 H22 119.2 . .
C21 C22 H22 119.2 . .
C22 C23 C24 120.3(5) . .
C22 C23 H23 119.8 . .
C24 C23 H23 119.8 . .
C25 C24 C23 118.9(4) . .
C25 C24 H24 120.6 . .
C23 C24 H24 120.6 . .
C26 C25 C24 120.7(4) . .
C26 C25 H25 119.6 . .
C24 C25 H25 119.6 . .
C25 C26 C21 120.9(4) . .
C25 C26 H26 119.6 . .
C21 C26 H26 119.6 . .
C21 C27 H27A 109.5 . .
C21 C27 H27B 109.5 . .
H27A C27 H27B 109.5 . .
C21 C27 H27C 109.5 . .
H27A C27 H27C 109.5 . .
H27B C27 H27C 109.5 . .

loop_
_geom_bond_atom_site_label_1
_geom_bond_atom_site_label_2
_geom_bond_distance
_geom_bond_site_symmetry_2
Br1 C2 1.878(4) .
Br2 C3 1.867(4) .
F1 C15 1.340(4) .
F2 C16 1.335(5) .
F3 C17 1.336(4) .
F4 C18 1.333(5) .
F5 C19 1.334(4) .
N1 C11 1.331(5) .
N1 C1 1.340(5) .
N2 C4 1.342(5) .
N2 C11 1.344(5) .
C1 C5 1.400(5) .
C1 C2 1.446(5) .
C2 C3 1.375(5) 3_666
C3 C2 1.375(5) 3_666
C3 C4 1.453(5) .
C4 C5 1.399(5) .
C5 C5 1.413(7) 3_666
C11 C14 1.497(5) .
C14 C15 1.379(6) .
C14 C19 1.391(5) .
C15 C16 1.378(6) .
C16 C17 1.375(6) .
C17 C18 1.370(6) .
C18 C19 1.381(5) .
C21 C22 1.379(7) .
C21 C26 1.404(6) .
C21 C27 1.507(6) .
C22 C23 1.374(7) .
C22 H22 0.9500 .
C23 C24 1.391(7) .
C23 H23 0.9500 .
C24 C25 1.377(7) .
C24 H24 0.9500 .
C25 C26 1.373(6) .
C25 H25 0.9500 .
C26 H26 0.9500 .
C27 H27A 0.9800 .
C27 H27B 0.9800 .
C27 H27C 0.9800 .

loop_
_geom_torsion_atom_site_label_1
_geom_torsion_atom_site_label_2
_geom_torsion_atom_site_label_3
_geom_torsion_atom_site_label_4
_geom_torsion
_geom_torsion_site_symmetry_1
_geom_torsion_site_symmetry_4
C11 N1 C1 C5 0.0(5) . .
C11 N1 C1 C2 179.3(3) . .
N1 C1 C2 C3 179.0(4) . 3_666
C5 C1 C2 C3 -1.7(6) . 3_666
N1 C1 C2 Br1 -2.8(5) . .
C5 C1 C2 Br1 176.5(3) . .
C11 N2 C4 C5 0.1(5) . .
C11 N2 C4 C3 177.7(3) . .
C2 C3 C4 N2 -179.0(4) 3_666 .
Br2 C3 C4 N2 -0.7(5) . .
C2 C3 C4 C5 -1.4(5) 3_666 .
Br2 C3 C4 C5 177.0(3) . .
N2 C4 C5 C1 -1.1(6) . .
C3 C4 C5 C1 -178.7(3) . .
N2 C4 C5 C5 179.5(4) . 3_666
C3 C4 C5 C5 1.9(7) . 3_666
N1 C1 C5 C4 1.0(5) . .
C2 C1 C5 C4 -178.3(4) . .
N1 C1 C5 C5 -179.5(4) . 3_666
C2 C1 C5 C5 1.2(6) . 3_666
C1 N1 C11 N2 -1.2(6) . .
C1 N1 C11 C14 178.5(3) . .
C4 N2 C11 N1 1.1(6) . .
C4 N2 C11 C14 -178.6(3) . .
N1 C11 C14 C15 107.6(4) . .
N2 C11 C14 C15 -72.7(5) . .
N1 C11 C14 C19 -74.3(5) . .
N2 C11 C14 C19 105.5(4) . .
C19 C14 C15 F1 -179.4(3) . .
C11 C14 C15 F1 -1.2(6) . .
C19 C14 C15 C16 0.6(6) . .
C11 C14 C15 C16 178.8(4) . .
F1 C15 C16 F2 0.0(6) . .
C14 C15 C16 F2 180.0(4) . .
F1 C15 C16 C17 178.9(4) . .
C14 C15 C16 C17 -1.1(6) . .
F2 C16 C17 F3 2.4(6) . .
C15 C16 C17 F3 -176.5(4) . .
F2 C16 C17 C18 179.4(4) . .
C15 C16 C17 C18 0.5(6) . .
F3 C17 C18 F4 -2.2(6) . .
C16 C17 C18 F4 -179.2(4) . .
F3 C17 C18 C19 177.6(4) . .
C16 C17 C18 C19 0.6(6) . .
F4 C18 C19 F5 -1.5(6) . .
C17 C18 C19 F5 178.7(3) . .
F4 C18 C19 C14 178.7(3) . .
C17 C18 C19 C14 -1.1(6) . .
C15 C14 C19 F5 -179.3(3) . .
C11 C14 C19 F5 2.5(5) . .
C15 C14 C19 C18 0.5(6) . .
C11 C14 C19 C18 -177.7(4) . .
C26 C21 C22 C23 0.6(7) . .
C27 C21 C22 C23 -179.4(4) . .
C21 C22 C23 C24 -0.1(7) . .
C22 C23 C24 C25 -0.9(7) . .
C23 C24 C25 C26 1.5(6) . .
C24 C25 C26 C21 -1.1(6) . .
C22 C21 C26 C25 0.0(6) . .
C27 C21 C26 C25 179.9(4) . .
